data_4502827
loop_
_publ_author_name
'Zhou, Tianlei'
'Jia, Tao'
'Zhao, Shanshan'
'Guo, Jianhua'
'Zhang, Hongyu'
'Wang, Yue'

_publ_section_title
;
 Acid-Stimuli-Luminescence and Carbonyl-Proton Interaction Dependent
 Emission Properties of 2,6-Biphenyl-4-pyrone Crystals
;
_journal_issue 1
_journal_name_full 'Crystal Growth &amp; Design'
_journal_page_first 179
_journal_paper_doi 10.1021/cg200920d
_journal_volume 12
_journal_year 2012
_chemical_formula_sum 'C19 H16 O4'
_chemical_formula_weight 308.32
_chemical_name_systematic
; 
 ? 
;
_space_group_IT_number 14
_symmetry_cell_setting monoclinic
_symmetry_space_group_name_Hall '-P 2ybc'
_symmetry_space_group_name_H-M 'P 1 21/c 1'
_atom_sites_solution_hydrogens geom
_atom_sites_solution_primary direct
_atom_sites_solution_secondary difmap
_audit_creation_method SHELXL-97
_cell_angle_alpha 90.00
_cell_angle_beta 90.14(3)
_cell_angle_gamma 90.00
_cell_formula_units_Z 4
_cell_length_a 5.6114(11)
_cell_length_b 10.648(2)
_cell_length_c 26.171(5)
_cell_measurement_temperature 293(2)
_cell_volume 1563.7(5)
_computing_structure_refinement 'SHELXL-97 (Sheldrick, 1997)'
_computing_structure_solution 'SHELXS-97 (Sheldrick, 1990)'
_diffrn_ambient_temperature 293(2)
_diffrn_measured_fraction_theta_full 0.969
_diffrn_measured_fraction_theta_max 0.969
_diffrn_measurement_device_type 'Bruker P4'
_diffrn_measurement_method '\w scans'
_diffrn_radiation_monochromator graphite
_diffrn_radiation_source 'sealed tube'
_diffrn_radiation_type MoK\a
_diffrn_radiation_wavelength 0.71073
_diffrn_reflns_av_R_equivalents 0.0490
_diffrn_reflns_av_sigmaI/netI 0.0539
_diffrn_reflns_limit_h_max 6
_diffrn_reflns_limit_h_min -7
_diffrn_reflns_limit_k_max 13
_diffrn_reflns_limit_k_min -13
_diffrn_reflns_limit_l_max 33
_diffrn_reflns_limit_l_min -31
_diffrn_reflns_number 12549
_diffrn_reflns_theta_full 27.47
_diffrn_reflns_theta_max 27.47
_diffrn_reflns_theta_min 3.02
_exptl_absorpt_coefficient_mu 0.092
_exptl_absorpt_correction_type none
_exptl_crystal_density_diffrn 1.310
_exptl_crystal_density_method 'not measured'
_exptl_crystal_F_000 648
_exptl_crystal_size_max 0.55
_exptl_crystal_size_mid 0.40
_exptl_crystal_size_min 0.10
_refine_diff_density_max 0.204
_refine_diff_density_min -0.171
_refine_diff_density_rms 0.048
_refine_ls_extinction_coef 0.0111(19)
_refine_ls_extinction_expression Fc^*^=kFc[1+0.001xFc^2^\l^3^/sin(2\q)]^-1/4^
_refine_ls_extinction_method SHELXL
_refine_ls_goodness_of_fit_ref 1.004
_refine_ls_hydrogen_treatment constr
_refine_ls_matrix_type full
_refine_ls_number_parameters 210
_refine_ls_number_reflns 3472
_refine_ls_number_restraints 0
_refine_ls_restrained_S_all 1.004
_refine_ls_R_factor_all 0.1153
_refine_ls_R_factor_gt 0.0559
_refine_ls_shift/su_max 0.002
_refine_ls_shift/su_mean 0.000
_refine_ls_structure_factor_coef Fsqd
_refine_ls_weighting_details 'calc w=1/[\s^2^(Fo^2^)+(0.0574P)^2^+0.1692P] where P=(Fo^2^+2Fc^2^)/3'
_refine_ls_weighting_scheme calc
_refine_ls_wR_factor_gt 0.1123
_refine_ls_wR_factor_ref 0.1324
_reflns_number_gt 1909
_reflns_number_total 3472
_reflns_threshold_expression >2sigma(I)
_cod_data_source_file cg200920d_si_001.cif
_cod_data_source_block 4
_cod_depositor_comments
;
The following automatic conversions were performed:

'_symmetry_cell_setting' value 'Monoclinic' changed to 'monoclinic'
according to /home/saulius/struct/CIF-dictionaries/cif_core.dic
dictionary named 'cif_core.dic' version 2.4.1 from 2010-06-29.

Automatic conversion script
Id: cif_fix_values 1715 2011-07-08 13:25:40Z adriana 

The following automatic conversions were performed:

'_refine_ls_hydrogen_treatment' value 'constra' was replaced with the
value 'constr' as specified in the replacement file
'src/cod-tools/trunk/data/replacement-values/replacement_values.lst'.

Automatic conversion script
Id: cif_fix_values 5376 2017-05-30 11:51:03Z andrius 
;
_cod_original_sg_symbol_H-M P21/c
_cod_database_code 4502827

loop_
_symmetry_equiv_pos_as_xyz
'x, y, z'
'-x, y+1/2, -z+1/2'
'-x, -y, -z'
'x, -y-1/2, z-1/2'

loop_
_atom_site_label
_atom_site_type_symbol
_atom_site_fract_x
_atom_site_fract_y
_atom_site_fract_z
_atom_site_U_iso_or_equiv
_atom_site_adp_type
_atom_site_occupancy
_atom_site_symmetry_multiplicity
_atom_site_calc_flag
_atom_site_refinement_flags
C1 C 0.2568(3) -0.0052(2) 0.07345(7) 0.0465(5) Uani 1 1 d .
C2 C 0.4055(3) 0.00243(19) 0.11801(7) 0.0467(5) Uani 1 1 d .
H2 H 0.5271 -0.0559 0.1224 0.056 Uiso 1 1 calc R
C3 C 0.3733(3) 0.09151(18) 0.15328(7) 0.0390(5) Uani 1 1 d .
C4 C 0.5208(3) 0.11197(18) 0.19934(7) 0.0404(5) Uani 1 1 d .
C5 C 0.7255(3) 0.0401(2) 0.20708(7) 0.0489(5) Uani 1 1 d .
H5 H 0.7638 -0.0232 0.1840 0.059 Uiso 1 1 calc R
C6 C 0.8717(4) 0.0620(2) 0.24855(8) 0.0565(6) Uani 1 1 d .
H6 H 1.0084 0.0139 0.2532 0.068 Uiso 1 1 calc R
C7 C 0.8166(4) 0.1542(2) 0.28291(8) 0.0626(7) Uani 1 1 d .
H7 H 0.9171 0.1695 0.3105 0.075 Uiso 1 1 calc R
C8 C 0.6120(4) 0.2246(2) 0.27669(8) 0.0645(7) Uani 1 1 d .
H8 H 0.5724 0.2858 0.3005 0.077 Uiso 1 1 calc R
C9 C 0.4656(4) 0.2037(2) 0.23476(7) 0.0533(6) Uani 1 1 d .
H9 H 0.3289 0.2519 0.2304 0.064 Uiso 1 1 calc R
C10 C 0.0699(3) 0.0863(2) 0.07103(7) 0.0463(5) Uani 1 1 d .
H10 H -0.0358 0.0850 0.0436 0.056 Uiso 1 1 calc R
C11 C 0.0442(3) 0.17375(19) 0.10749(7) 0.0385(5) Uani 1 1 d .
C12 C -0.1355(3) 0.27356(18) 0.10997(7) 0.0392(5) Uani 1 1 d .
C13 C -0.3114(3) 0.2842(2) 0.07257(7) 0.0483(5) Uani 1 1 d .
H13 H -0.3130 0.2285 0.0452 0.058 Uiso 1 1 calc R
C14 C -0.4831(4) 0.3764(2) 0.07565(8) 0.0559(6) Uani 1 1 d .
H14 H -0.5983 0.3833 0.0502 0.067 Uiso 1 1 calc R
C15 C -0.4846(4) 0.4579(2) 0.11611(8) 0.0577(6) Uani 1 1 d .
H15 H -0.6017 0.5195 0.1183 0.069 Uiso 1 1 calc R
C16 C -0.3131(4) 0.4488(2) 0.15336(8) 0.0583(6) Uani 1 1 d .
H16 H -0.3148 0.5041 0.1809 0.070 Uiso 1 1 calc R
C17 C -0.1383(4) 0.3582(2) 0.15028(8) 0.0514(6) Uani 1 1 d .
H17 H -0.0213 0.3537 0.1754 0.062 Uiso 1 1 calc R
C18 C 0.8083(4) -0.2651(2) 0.06935(9) 0.0547(6) Uani 1 1 d .
C19 C 0.9926(4) -0.3582(2) 0.05399(10) 0.0724(7) Uani 1 1 d .
H19A H 1.1436 -0.3346 0.0684 0.109 Uiso 1 1 calc R
H19B H 1.0046 -0.3600 0.0174 0.109 Uiso 1 1 calc R
H19C H 0.9485 -0.4399 0.0662 0.109 Uiso 1 1 calc R
O1 O 0.2897(3) -0.08576(14) 0.03928(5) 0.0618(5) Uani 1 1 d .
O2 O 0.1955(2) 0.17747(12) 0.14868(4) 0.0413(3) Uani 1 1 d .
O3 O 0.6584(3) -0.23964(17) 0.03238(6) 0.0757(5) Uani 1 1 d .
H1 H 0.5319 -0.1783 0.0407 0.113 Uiso 1 1 d R
O4 O 0.7969(3) -0.21916(17) 0.11115(6) 0.0827(6) Uani 1 1 d .

loop_
_atom_site_aniso_label
_atom_site_aniso_U_11
_atom_site_aniso_U_22
_atom_site_aniso_U_33
_atom_site_aniso_U_23
_atom_site_aniso_U_13
_atom_site_aniso_U_12
C1 0.0527(12) 0.0453(13) 0.0416(12) -0.0055(9) -0.0086(10) 0.0028(9)
C2 0.0503(11) 0.0448(13) 0.0450(11) -0.0005(10) -0.0098(9) 0.0085(9)
C3 0.0381(10) 0.0395(12) 0.0393(10) 0.0048(9) -0.0030(8) 0.0021(8)
C4 0.0412(10) 0.0435(12) 0.0366(10) 0.0045(9) -0.0050(8) -0.0030(9)
C5 0.0492(11) 0.0517(14) 0.0457(12) 0.0041(10) -0.0072(10) -0.0004(10)
C6 0.0484(12) 0.0708(17) 0.0504(13) 0.0119(12) -0.0138(10) -0.0005(11)
C7 0.0602(14) 0.0814(19) 0.0461(13) 0.0078(12) -0.0180(11) -0.0098(13)
C8 0.0722(15) 0.0736(18) 0.0475(13) -0.0127(12) -0.0117(12) -0.0006(13)
C9 0.0526(12) 0.0599(15) 0.0474(12) -0.0044(11) -0.0122(10) 0.0052(10)
C10 0.0484(11) 0.0494(13) 0.0410(11) -0.0019(10) -0.0130(9) 0.0033(9)
C11 0.0381(10) 0.0450(12) 0.0325(10) 0.0029(8) -0.0064(8) -0.0022(8)
C12 0.0399(10) 0.0389(12) 0.0387(10) 0.0020(8) -0.0047(8) -0.0009(8)
C13 0.0495(11) 0.0523(14) 0.0431(11) -0.0033(9) -0.0111(10) 0.0020(10)
C14 0.0482(12) 0.0658(16) 0.0536(13) -0.0012(11) -0.0167(10) 0.0096(11)
C15 0.0506(13) 0.0548(15) 0.0677(15) -0.0058(12) -0.0108(11) 0.0144(10)
C16 0.0586(13) 0.0588(16) 0.0575(14) -0.0155(11) -0.0156(11) 0.0144(11)
C17 0.0525(12) 0.0531(14) 0.0484(12) -0.0072(10) -0.0169(10) 0.0082(10)
C18 0.0592(13) 0.0522(15) 0.0525(13) 0.0012(11) -0.0048(11) 0.0040(11)
C19 0.0694(15) 0.0707(18) 0.0772(17) 0.0029(14) 0.0035(14) 0.0190(13)
O1 0.0687(10) 0.0609(10) 0.0558(9) -0.0177(8) -0.0185(8) 0.0186(8)
O2 0.0420(7) 0.0442(8) 0.0377(7) -0.0008(6) -0.0086(6) 0.0031(6)
O3 0.0796(11) 0.0883(13) 0.0589(10) -0.0197(9) -0.0219(9) 0.0344(9)
O4 0.1001(13) 0.0898(15) 0.0581(10) -0.0122(10) -0.0196(10) 0.0377(11)

loop_
_atom_type_symbol
_atom_type_description
_atom_type_scat_dispersion_real
_atom_type_scat_dispersion_imag
_atom_type_scat_source
C C 0.0033 0.0016 'International Tables Vol C Tables 4.2.6.8 and 6.1.1.4'
H H 0.0000 0.0000 'International Tables Vol C Tables 4.2.6.8 and 6.1.1.4'
O O 0.0106 0.0060 'International Tables Vol C Tables 4.2.6.8 and 6.1.1.4'

loop_
_geom_angle_atom_site_label_1
_geom_angle_atom_site_label_2
_geom_angle_atom_site_label_3
_geom_angle
O1 C1 C10 122.87(17)
O1 C1 C2 122.21(18)
C10 C1 C2 114.91(18)
C3 C2 C1 121.51(18)
C3 C2 H2 119.2
C1 C2 H2 119.2
C2 C3 O2 121.16(16)
C2 C3 C4 126.31(17)
O2 C3 C4 112.51(16)
C9 C4 C5 118.44(17)
C9 C4 C3 121.71(17)
C5 C4 C3 119.82(18)
C6 C5 C4 120.7(2)
C6 C5 H5 119.7
C4 C5 H5 119.7
C7 C6 C5 120.3(2)
C7 C6 H6 119.9
C5 C6 H6 119.9
C6 C7 C8 120.11(19)
C6 C7 H7 119.9
C8 C7 H7 119.9
C7 C8 C9 119.8(2)
C7 C8 H8 120.1
C9 C8 H8 120.1
C4 C9 C8 120.7(2)
C4 C9 H9 119.7
C8 C9 H9 119.7
C11 C10 C1 121.38(17)
C11 C10 H10 119.3
C1 C10 H10 119.3
C10 C11 O2 120.80(17)
C10 C11 C12 127.57(16)
O2 C11 C12 111.63(16)
C17 C12 C13 118.16(18)
C17 C12 C11 120.89(16)
C13 C12 C11 120.93(17)
C14 C13 C12 120.75(18)
C14 C13 H13 119.6
C12 C13 H13 119.6
C15 C14 C13 120.16(18)
C15 C14 H14 119.9
C13 C14 H14 119.9
C14 C15 C16 119.9(2)
C14 C15 H15 120.0
C16 C15 H15 120.0
C15 C16 C17 120.4(2)
C15 C16 H16 119.8
C17 C16 H16 119.8
C16 C17 C12 120.57(18)
C16 C17 H17 119.7
C12 C17 H17 119.7
O4 C18 O3 123.6(2)
O4 C18 C19 123.8(2)
O3 C18 C19 112.59(19)
C18 C19 H19A 109.5
C18 C19 H19B 109.5
H19A C19 H19B 109.5
C18 C19 H19C 109.5
H19A C19 H19C 109.5
H19B C19 H19C 109.5
C3 O2 C11 120.21(15)
C18 O3 H1 115.8

loop_
_geom_bond_atom_site_label_1
_geom_bond_atom_site_label_2
_geom_bond_distance
C1 O1 1.253(2)
C1 C10 1.433(3)
C1 C2 1.435(3)
C2 C3 1.336(3)
C2 H2 0.9300
C3 O2 1.359(2)
C3 C4 1.477(2)
C4 C9 1.382(3)
C4 C5 1.395(3)
C5 C6 1.379(3)
C5 H5 0.9300
C6 C7 1.368(3)
C6 H6 0.9300
C7 C8 1.380(3)
C7 H7 0.9300
C8 C9 1.387(3)
C8 H8 0.9300
C9 H9 0.9300
C10 C11 1.341(3)
C10 H10 0.9300
C11 O2 1.3709(19)
C11 C12 1.467(3)
C12 C17 1.387(3)
C12 C13 1.393(2)
C13 C14 1.378(3)
C13 H13 0.9300
C14 C15 1.369(3)
C14 H14 0.9300
C15 C16 1.371(3)
C15 H15 0.9300
C16 C17 1.378(3)
C16 H16 0.9300
C17 H17 0.9300
C18 O4 1.200(3)
C18 O3 1.309(2)
C18 C19 1.488(3)
C19 H19A 0.9600
C19 H19B 0.9600
C19 H19C 0.9600
O3 H1 0.9893

loop_
_geom_torsion_atom_site_label_1
_geom_torsion_atom_site_label_2
_geom_torsion_atom_site_label_3
_geom_torsion_atom_site_label_4
_geom_torsion
O1 C1 C2 C3 177.7(2)
C10 C1 C2 C3 -2.0(3)
C1 C2 C3 O2 1.0(3)
C1 C2 C3 C4 -177.20(18)
C2 C3 C4 C9 -177.0(2)
O2 C3 C4 C9 4.6(3)
C2 C3 C4 C5 4.9(3)
O2 C3 C4 C5 -173.45(17)
C9 C4 C5 C6 -1.3(3)
C3 C4 C5 C6 176.82(18)
C4 C5 C6 C7 0.5(3)
C5 C6 C7 C8 1.0(4)
C6 C7 C8 C9 -1.7(4)
C5 C4 C9 C8 0.7(3)
C3 C4 C9 C8 -177.41(19)
C7 C8 C9 C4 0.8(3)
O1 C1 C10 C11 -177.9(2)
C2 C1 C10 C11 1.8(3)
C1 C10 C11 O2 -0.7(3)
C1 C10 C11 C12 179.36(18)
C10 C11 C12 C17 -179.6(2)
O2 C11 C12 C17 0.5(3)
C10 C11 C12 C13 2.0(3)
O2 C11 C12 C13 -178.03(17)
C17 C12 C13 C14 0.0(3)
C11 C12 C13 C14 178.55(19)
C12 C13 C14 C15 -0.9(3)
C13 C14 C15 C16 0.8(3)
C14 C15 C16 C17 0.2(4)
C15 C16 C17 C12 -1.1(4)
C13 C12 C17 C16 1.0(3)
C11 C12 C17 C16 -177.6(2)
C2 C3 O2 C11 0.3(3)
C4 C3 O2 C11 178.73(15)
C10 C11 O2 C3 -0.5(3)
C12 C11 O2 C3 179.52(15)

loop_
_cod_related_entry_id
_cod_related_entry_database
_cod_related_entry_code
1 ChemSpider 30661400
